data_7060548
loop_
_publ_author_name
'Jana, Narayan Ch.'
'Jagli\<ci\'c, Zvonko'
'Brand\~ao, Paula'
'Adak, Sarmistha'
'Saha, Amrita'
'Panja, Anangamohan'

_publ_section_title
;
 A novel triple aqua-, phenoxo- and carboxylato-bridged dinickel(ii)
 complex, its magnetic properties, and comparative biomimetic catalytic
 studies with analogous dinickel(ii) complexes
;
_journal_issue 17
_journal_name_full 'New Journal of Chemistry'
_journal_page_first 7602
_journal_page_last 7613
_journal_paper_doi 10.1039/D1NJ00708D
_journal_volume 45
_journal_year 2021
_chemical_formula_sum 'C25 H46 Cl2 N6 Ni2 O10'
_chemical_formula_weight 779.00
_space_group_crystal_system monoclinic
_space_group_IT_number 14
_space_group_name_Hall '-P 2ybc'
_space_group_name_H-M_alt 'P 1 21/c 1'
_atom_sites_solution_hydrogens mixed
_audit_creation_method SHELXL-2018/3
_audit_update_record
;
2021-03-25 deposited with the CCDC.	2021-03-26 downloaded from the CCDC.
;
_cell_angle_alpha 90
_cell_angle_beta 108.764(2)
_cell_angle_gamma 90
_cell_formula_units_Z 4
_cell_length_a 18.1138(11)
_cell_length_b 9.9392(6)
_cell_length_c 19.5105(10)
_cell_measurement_reflns_used 512
_cell_measurement_temperature 150(2)
_cell_measurement_theta_max 26.43
_cell_measurement_theta_min 2.87
_cell_volume 3325.9(3)
_computing_cell_refinement 'Bruker Smart'
_computing_data_collection 'Bruker Smart'
_computing_data_reduction 'Bruker Saint'
_computing_molecular_graphics 'Mercury (Macrae et al 2008)'
_computing_publication_material 'SHELXL-2016/4 (Sheldrick, 2016)'
_computing_structure_refinement 'SHELXL-2018/3 (Sheldrick, 2018)'
_computing_structure_solution 'SHELXT 2014/4 (Sheldrick, 2014)'
_diffrn_ambient_temperature 150(2)
_diffrn_measured_fraction_theta_full 1.000
_diffrn_measured_fraction_theta_max 0.998
_diffrn_measurement_device_type CCD
_diffrn_measurement_method 'omega and phi scans'
_diffrn_radiation_type MoK\a
_diffrn_radiation_wavelength 0.71073
_diffrn_reflns_av_R_equivalents 0.0469
_diffrn_reflns_av_unetI/netI 0.0231
_diffrn_reflns_Laue_measured_fraction_full 1.000
_diffrn_reflns_Laue_measured_fraction_max 0.998
_diffrn_reflns_limit_h_max 24
_diffrn_reflns_limit_h_min -24
_diffrn_reflns_limit_k_max 13
_diffrn_reflns_limit_k_min -13
_diffrn_reflns_limit_l_max 26
_diffrn_reflns_limit_l_min -26
_diffrn_reflns_number 113948
_diffrn_reflns_point_group_measured_fraction_full 1.000
_diffrn_reflns_point_group_measured_fraction_max 0.998
_diffrn_reflns_theta_full 25.242
_diffrn_reflns_theta_max 29.196
_diffrn_reflns_theta_min 2.205
_diffrn_source 'fine-focus sealed tube'
_exptl_absorpt_coefficient_mu 1.354
_exptl_absorpt_correction_T_max 0.7455
_exptl_absorpt_correction_T_min 0.6722
_exptl_absorpt_correction_type multi-scan
_exptl_absorpt_process_details SADABS
_exptl_crystal_colour green
_exptl_crystal_density_diffrn 1.556
_exptl_crystal_description block
_exptl_crystal_F_000 1632
_exptl_crystal_size_max 0.220
_exptl_crystal_size_mid 0.200
_exptl_crystal_size_min 0.100
_refine_diff_density_max 0.431
_refine_diff_density_min -0.487
_refine_diff_density_rms 0.063
_refine_ls_extinction_method none
_refine_ls_goodness_of_fit_ref 1.051
_refine_ls_hydrogen_treatment mixed
_refine_ls_matrix_type full
_refine_ls_number_parameters 480
_refine_ls_number_reflns 8997
_refine_ls_number_restraints 0
_refine_ls_restrained_S_all 1.051
_refine_ls_R_factor_all 0.0441
_refine_ls_R_factor_gt 0.0292
_refine_ls_shift/su_max 0.001
_refine_ls_shift/su_mean 0.000
_refine_ls_structure_factor_coef Fsqd
_refine_ls_weighting_details 'w=1/[\s^2^(Fo^2^)+(0.0287P)^2^+2.2231P] where P=(Fo^2^+2Fc^2^)/3'
_refine_ls_weighting_scheme calc
_refine_ls_wR_factor_gt 0.0648
_refine_ls_wR_factor_ref 0.0706
_reflns_Friedel_coverage 0.000
_reflns_number_gt 7329
_reflns_number_total 8997
_reflns_threshold_expression 'I > 2\s(I)'
_cod_data_source_file d1nj00708d2.cif
_cod_data_source_block complex-1
_cod_depositor_comments 'Adding full bibliography for 7060546--7060548.cif.'
_cod_original_sg_symbol_H-M 'P 21/c'
_cod_database_code 7060548
_shelx_shelxl_version_number 2018/3
_shelx_space_group_comment
;
The symmetry employed for this shelxl refinement is uniquely defined
by the following loop, which should always be used as a source of
symmetry information in preference to the above space-group names.
They are only intended as comments.
;
_shelx_estimated_absorpt_t_min 0.755
_shelx_estimated_absorpt_t_max 0.877

loop_
_space_group_symop_operation_xyz
'x, y, z'
'-x, y+1/2, -z+1/2'
'-x, -y, -z'
'x, -y-1/2, z-1/2'

loop_
_atom_site_label
_atom_site_type_symbol
_atom_site_fract_x
_atom_site_fract_y
_atom_site_fract_z
_atom_site_U_iso_or_equiv
_atom_site_adp_type
_atom_site_occupancy
_atom_site_site_symmetry_order
_atom_site_calc_flag
_atom_site_refinement_flags_posn
_atom_site_refinement_flags_adp
_atom_site_refinement_flags_occupancy
_atom_site_disorder_assembly
_atom_site_disorder_group
Ni1 Ni 0.17386(2) 0.24173(2) 0.19658(2) 0.01510(5) Uani 1 1 d . . . . .
Ni2 Ni 0.31884(2) 0.38539(2) 0.30717(2) 0.01662(5) Uani 1 1 d . . . . .
O2 O 0.23966(7) 0.40352(13) 0.21077(6) 0.0227(3) Uani 1 1 d . . . . .
O1 O 0.25124(6) 0.21869(12) 0.29764(6) 0.0197(2) Uani 1 1 d . . . . .
N4 N 0.40392(8) 0.28990(15) 0.38662(7) 0.0205(3) Uani 1 1 d . . . . .
N1 N 0.09883(7) 0.11725(14) 0.22378(7) 0.0182(3) Uani 1 1 d . . . . .
N2 N 0.09205(8) 0.32632(15) 0.10644(7) 0.0203(3) Uani 1 1 d . . . . .
N3 N 0.22666(8) 0.11963(14) 0.13921(8) 0.0209(3) Uani 1 1 d . . . . .
N6 N 0.27389(8) 0.51275(15) 0.36863(8) 0.0240(3) Uani 1 1 d . . . . .
N5 N 0.38959(8) 0.52492(15) 0.28105(8) 0.0237(3) Uani 1 1 d . . . . .
C6 C 0.18625(9) 0.05186(16) 0.34456(8) 0.0187(3) Uani 1 1 d . . . . .
C10 C -0.01852(10) 0.21988(18) 0.13455(10) 0.0253(4) Uani 1 1 d . . . . .
H10A H -0.075252 0.203950 0.112918 0.030 Uiso 1 1 calc R U . . .
H10B H -0.011260 0.292822 0.170679 0.030 Uiso 1 1 calc R U . . .
C1 C 0.25279(9) 0.13016(16) 0.34818(8) 0.0176(3) Uani 1 1 d . . . . .
C20 C 0.47219(10) 0.5407(2) 0.32727(11) 0.0302(4) Uani 1 1 d . . . . .
H20A H 0.474450 0.598252 0.369304 0.036 Uiso 1 1 calc R U . . .
H20B H 0.501631 0.586423 0.299158 0.036 Uiso 1 1 calc R U . . .
C17 C 0.39353(10) 0.18220(18) 0.41854(9) 0.0227(3) Uani 1 1 d . . . . .
H17 H 0.438665 0.144807 0.452849 0.027 Uiso 1 1 calc R U . . .
C8 C 0.11383(9) 0.05562(16) 0.28461(9) 0.0196(3) Uani 1 1 d . . . . .
H8 H 0.071849 0.005845 0.291216 0.024 Uiso 1 1 calc R U . . .
C9 C 0.01936(9) 0.09288(18) 0.17318(9) 0.0232(3) Uani 1 1 d . . . . .
H9A H -0.013490 0.055265 0.200429 0.028 Uiso 1 1 calc R U . . .
H9B H 0.022090 0.025323 0.136784 0.028 Uiso 1 1 calc R U . . .
C3 C 0.32052(10) 0.01823(18) 0.46231(9) 0.0236(3) Uani 1 1 d . . . . .
H3 H 0.367487 0.003707 0.501068 0.028 Uiso 1 1 calc R U . . .
C11 C 0.01322(10) 0.26655(19) 0.07557(10) 0.0259(4) Uani 1 1 d . . . . .
H11A H 0.015778 0.189130 0.044490 0.031 Uiso 1 1 calc R U . . .
H11B H -0.022588 0.334175 0.044949 0.031 Uiso 1 1 calc R U . . .
C18 C 0.48438(10) 0.3434(2) 0.41356(10) 0.0272(4) Uani 1 1 d . . . . .
H18A H 0.520539 0.269370 0.436244 0.033 Uiso 1 1 calc R U . . .
H18B H 0.487563 0.411768 0.451312 0.033 Uiso 1 1 calc R U . . .
C4 C 0.25432(10) -0.05322(17) 0.46150(9) 0.0236(3) Uani 1 1 d . . . . .
C2 C 0.32078(9) 0.11062(17) 0.40838(9) 0.0206(3) Uani 1 1 d . . . . .
C23 C 0.25635(11) 0.64812(18) 0.33419(10) 0.0289(4) Uani 1 1 d . . . . .
H23A H 0.236290 0.706212 0.365450 0.035 Uiso 1 1 calc R U . . .
H23B H 0.214170 0.638206 0.287318 0.035 Uiso 1 1 calc R U . . .
C5 C 0.18836(10) -0.03453(17) 0.40205(9) 0.0221(3) Uani 1 1 d . . . . .
H5 H 0.142341 -0.082447 0.400078 0.027 Uiso 1 1 calc R U . . .
C19 C 0.51030(10) 0.4066(2) 0.35414(11) 0.0308(4) Uani 1 1 d . . . . .
H19A H 0.567530 0.419244 0.372510 0.037 Uiso 1 1 calc R U . . .
H19B H 0.498459 0.343397 0.312777 0.037 Uiso 1 1 calc R U . . .
C13 C 0.15984(12) 0.2434(2) 0.02091(10) 0.0352(5) Uani 1 1 d . . . . .
H13A H 0.169758 0.269146 -0.024361 0.042 Uiso 1 1 calc R U . A 1
H13B H 0.121872 0.168371 0.009548 0.042 Uiso 1 1 calc R U . A 1
C21 C 0.35149(12) 0.65857(19) 0.26120(11) 0.0315(4) Uani 1 1 d . . . . .
H21A H 0.305926 0.648714 0.216849 0.038 Uiso 1 1 calc R U . . .
H21B H 0.388677 0.721030 0.250084 0.038 Uiso 1 1 calc R U . . .
C22 C 0.32466(12) 0.71934(19) 0.32069(12) 0.0353(4) Uani 1 1 d . . . . .
H22A H 0.309919 0.814308 0.308135 0.042 Uiso 1 1 calc R U . . .
H22B H 0.369193 0.719184 0.366270 0.042 Uiso 1 1 calc R U . . .
C24 C 0.19938(12) 0.4562(2) 0.37142(12) 0.0359(5) Uani 1 1 d . . . . .
H24A H 0.163115 0.446306 0.322107 0.054 Uiso 1 1 calc R U . . .
H24B H 0.208882 0.367952 0.395071 0.054 Uiso 1 1 calc R U . . .
H24C H 0.176783 0.516810 0.398946 0.054 Uiso 1 1 calc R U . . .
C7 C 0.25499(12) -0.1464(2) 0.52287(10) 0.0334(4) Uani 1 1 d . . . . .
H7A H 0.306842 -0.145592 0.559450 0.050 Uiso 1 1 calc R U . . .
H7B H 0.216201 -0.116138 0.544788 0.050 Uiso 1 1 calc R U . . .
H7C H 0.242350 -0.238026 0.504182 0.050 Uiso 1 1 calc R U . . .
C12 C 0.12521(11) 0.36179(19) 0.04821(9) 0.0285(4) Uani 1 1 d . . . . .
H12A H 0.166145 0.430882 0.066819 0.034 Uiso 1 1 calc R U . . .
H12B H 0.083552 0.401806 0.007165 0.034 Uiso 1 1 calc R U . . .
C16 C 0.30563(13) 0.0848(3) 0.18669(13) 0.0317(5) Uani 0.82 1 d . . P B 1
H16A H 0.335568 0.167402 0.203341 0.047 Uiso 0.82 1 calc R U P B 1
H16B H 0.302013 0.034019 0.228546 0.047 Uiso 0.82 1 calc R U P B 1
H16C H 0.331816 0.029808 0.159748 0.047 Uiso 0.82 1 calc R U P B 1
C25 C 0.32715(13) 0.5263(2) 0.44372(10) 0.0401(5) Uani 1 1 d . . . . .
H25A H 0.377008 0.563730 0.443139 0.060 Uiso 1 1 calc R U . . .
H25B H 0.303828 0.586558 0.470826 0.060 Uiso 1 1 calc R U . . .
H25C H 0.335927 0.437700 0.466951 0.060 Uiso 1 1 calc R U . . .
C15 C 0.18255(15) -0.0056(2) 0.11472(14) 0.0323(5) Uani 0.82 1 d . . P B 1
H15A H 0.129869 0.016300 0.083064 0.049 Uiso 0.82 1 calc R U P B 1
H15B H 0.209127 -0.060306 0.088009 0.049 Uiso 0.82 1 calc R U P B 1
H15C H 0.179324 -0.056094 0.156806 0.049 Uiso 0.82 1 calc R U P B 1
C14 C 0.23598(13) 0.1957(2) 0.07623(12) 0.0270(5) Uani 0.82 1 d . . P B 1
H14A H 0.263628 0.137549 0.051224 0.032 Uiso 0.82 1 calc R U P B 1
H14B H 0.269353 0.275177 0.094879 0.032 Uiso 0.82 1 calc R U P B 1
C14A C 0.1728(6) 0.0891(11) 0.0668(6) 0.030(2) Uani 0.18 1 d . . P B 2
H14C H 0.122571 0.054708 0.069601 0.036 Uiso 0.18 1 calc R U P B 2
H14D H 0.195497 0.021350 0.042190 0.036 Uiso 0.18 1 calc R U P B 2
C15A C 0.2454(6) -0.0195(10) 0.1791(6) 0.027(2) Uani 0.18 1 d . . P B 2
H15D H 0.281408 -0.005903 0.228178 0.041 Uiso 0.18 1 calc R U P B 2
H15E H 0.196994 -0.060073 0.181520 0.041 Uiso 0.18 1 calc R U P B 2
H15F H 0.269405 -0.079275 0.152347 0.041 Uiso 0.18 1 calc R U P B 2
C16A C 0.3030(6) 0.1709(11) 0.1376(6) 0.031(2) Uani 0.18 1 d . . P B 2
H16D H 0.336705 0.189655 0.187109 0.047 Uiso 0.18 1 calc R U P B 2
H16E H 0.327786 0.103148 0.115711 0.047 Uiso 0.18 1 calc R U P B 2
H16F H 0.295058 0.253815 0.108949 0.047 Uiso 0.18 1 calc R U P B 2
H5N H 0.3902(11) 0.486(2) 0.2409(11) 0.027(5) Uiso 1 1 d . . . . .
H2N H 0.0853(13) 0.400(2) 0.1237(12) 0.034(6) Uiso 1 1 d . . . . .
H2 H 0.2219(14) 0.469(3) 0.1944(13) 0.045(8) Uiso 1 1 d . . . . .
Cl1 Cl 0.48600(3) 0.44173(5) 0.14552(2) 0.02839(10) Uani 1 1 d . . . . .
O3 O 0.44628(10) 0.56804(16) 0.12882(9) 0.0531(4) Uani 1 1 d . . . . .
O4 O 0.43751(11) 0.34969(17) 0.16781(10) 0.0543(4) Uani 1 1 d . . . . .
O6 O 0.55770(8) 0.45926(18) 0.20304(8) 0.0470(4) Uani 1 1 d . . . . .
O5 O 0.50160(10) 0.3894(2) 0.08309(8) 0.0518(5) Uani 1 1 d . . . . .
Cl2 Cl 0.06747(3) 0.69507(4) 0.15201(2) 0.02893(10) Uani 1 1 d . . . . .
O7 O 0.01784(16) 0.5785(3) 0.13925(17) 0.0529(7) Uani 0.765 1 d . . P C 1
O7A O 0.0503(5) 0.5628(8) 0.1824(5) 0.044(2) Uani 0.235 1 d . . P C 2
O8 O 0.0765(4) 0.7534(7) 0.2191(5) 0.0513(17) Uani 0.765 1 d . . P C 1
O8A O 0.0949(11) 0.7767(19) 0.2210(14) 0.031(3) Uani 0.235 1 d . . P C 2
O9 O 0.1423(5) 0.6569(10) 0.1452(5) 0.0386(12) Uani 0.765 1 d . . P C 1
O9A O 0.1292(16) 0.668(4) 0.1288(16) 0.057(7) Uani 0.235 1 d . . P C 2
O10 O 0.0309(2) 0.7924(3) 0.0954(2) 0.0511(7) Uani 0.765 1 d . . P C 1
O10A O 0.0067(10) 0.7477(15) 0.1066(9) 0.109(6) Uani 0.235 1 d . . P C 2

loop_
_atom_site_aniso_label
_atom_site_aniso_U_11
_atom_site_aniso_U_22
_atom_site_aniso_U_33
_atom_site_aniso_U_23
_atom_site_aniso_U_13
_atom_site_aniso_U_12
Ni1 0.01570(9) 0.01349(10) 0.01543(9) -0.00080(7) 0.00406(7) -0.00107(7)
Ni2 0.01674(10) 0.01662(10) 0.01647(10) -0.00177(8) 0.00532(7) -0.00397(8)
O2 0.0261(6) 0.0167(6) 0.0212(6) 0.0023(5) 0.0019(5) -0.0053(5)
O1 0.0200(5) 0.0196(6) 0.0174(5) 0.0028(4) 0.0031(4) -0.0058(4)
N4 0.0161(6) 0.0249(7) 0.0193(6) -0.0036(6) 0.0043(5) -0.0034(5)
N1 0.0148(6) 0.0165(7) 0.0225(7) -0.0015(5) 0.0050(5) -0.0003(5)
N2 0.0220(7) 0.0170(7) 0.0199(7) -0.0015(6) 0.0041(5) 0.0013(6)
N3 0.0193(7) 0.0204(7) 0.0237(7) -0.0003(6) 0.0078(5) 0.0018(6)
N6 0.0255(7) 0.0250(8) 0.0227(7) -0.0022(6) 0.0095(6) 0.0017(6)
N5 0.0246(7) 0.0211(7) 0.0271(8) -0.0028(6) 0.0107(6) -0.0068(6)
C6 0.0210(8) 0.0154(8) 0.0206(7) -0.0009(6) 0.0079(6) -0.0015(6)
C10 0.0155(7) 0.0243(9) 0.0339(9) 0.0005(7) 0.0048(7) 0.0036(6)
C1 0.0201(7) 0.0159(7) 0.0173(7) -0.0006(6) 0.0068(6) -0.0005(6)
C20 0.0240(9) 0.0305(10) 0.0363(10) -0.0041(8) 0.0098(8) -0.0117(7)
C17 0.0189(8) 0.0280(9) 0.0191(8) 0.0002(7) 0.0031(6) 0.0000(7)
C8 0.0188(7) 0.0160(8) 0.0258(8) -0.0022(6) 0.0097(6) -0.0026(6)
C9 0.0161(7) 0.0220(9) 0.0285(9) -0.0002(7) 0.0028(6) -0.0028(6)
C3 0.0270(8) 0.0225(9) 0.0191(8) 0.0028(7) 0.0043(7) 0.0021(7)
C11 0.0201(8) 0.0263(9) 0.0253(8) 0.0018(7) -0.0010(7) 0.0027(7)
C18 0.0175(8) 0.0340(10) 0.0269(9) -0.0027(7) 0.0025(7) -0.0068(7)
C4 0.0318(9) 0.0195(8) 0.0210(8) 0.0033(7) 0.0106(7) 0.0020(7)
C2 0.0210(8) 0.0212(8) 0.0189(7) 0.0009(6) 0.0057(6) -0.0009(6)
C23 0.0314(10) 0.0222(9) 0.0334(10) -0.0037(7) 0.0110(8) 0.0032(7)
C5 0.0267(8) 0.0177(8) 0.0247(8) 0.0006(6) 0.0120(7) -0.0036(7)
C19 0.0187(8) 0.0363(11) 0.0388(10) -0.0012(8) 0.0112(8) -0.0067(7)
C13 0.0397(11) 0.0478(13) 0.0195(8) 0.0035(8) 0.0115(8) 0.0093(9)
C21 0.0353(10) 0.0210(9) 0.0404(11) 0.0016(8) 0.0151(9) -0.0072(8)
C22 0.0411(11) 0.0180(9) 0.0489(12) -0.0048(8) 0.0172(10) -0.0046(8)
C24 0.0341(10) 0.0368(11) 0.0471(12) 0.0002(9) 0.0273(9) 0.0024(9)
C7 0.0450(11) 0.0295(10) 0.0284(9) 0.0104(8) 0.0155(8) 0.0019(9)
C12 0.0348(10) 0.0304(10) 0.0189(8) 0.0020(7) 0.0067(7) -0.0044(8)
C16 0.0241(11) 0.0377(13) 0.0342(12) 0.0026(10) 0.0108(9) 0.0130(10)
C25 0.0476(12) 0.0484(13) 0.0223(9) -0.0093(9) 0.0085(9) 0.0125(10)
C15 0.0403(13) 0.0202(11) 0.0410(13) -0.0080(10) 0.0193(11) -0.0014(10)
C14 0.0275(11) 0.0317(12) 0.0265(10) -0.0010(9) 0.0153(9) 0.0028(9)
C14A 0.022(5) 0.035(6) 0.031(5) -0.016(5) 0.006(4) 0.003(4)
C15A 0.032(5) 0.019(5) 0.031(5) 0.004(4) 0.011(4) 0.006(4)
C16A 0.023(5) 0.034(6) 0.041(6) -0.001(5) 0.014(4) 0.006(4)
Cl1 0.0266(2) 0.0323(2) 0.0242(2) 0.00115(17) 0.00528(16) 0.00678(18)
O3 0.0559(10) 0.0340(9) 0.0562(10) 0.0043(8) -0.0003(8) 0.0168(8)
O4 0.0651(11) 0.0411(9) 0.0683(11) -0.0085(8) 0.0376(10) -0.0134(8)
O6 0.0319(8) 0.0678(12) 0.0326(8) -0.0086(7) -0.0019(6) 0.0106(8)
O5 0.0474(9) 0.0813(13) 0.0249(7) -0.0060(8) 0.0090(7) 0.0163(9)
Cl2 0.0344(2) 0.0208(2) 0.0319(2) -0.00427(17) 0.01102(18) 0.00321(17)
O7 0.0475(16) 0.0326(13) 0.090(2) -0.0127(15) 0.0385(15) -0.0085(11)
O7A 0.058(5) 0.020(3) 0.073(6) -0.015(4) 0.049(4) -0.012(4)
O8 0.065(4) 0.059(4) 0.029(2) -0.009(2) 0.014(3) 0.012(2)
O8A 0.036(6) 0.020(4) 0.025(5) -0.012(4) -0.006(5) 0.007(4)
O9 0.0353(15) 0.0349(19) 0.048(3) -0.0017(18) 0.0167(15) 0.0045(12)
O9A 0.070(15) 0.055(9) 0.073(15) -0.002(10) 0.060(13) -0.005(11)
O10 0.077(2) 0.0319(15) 0.0300(12) 0.0005(11) -0.0033(13) 0.0173(13)
O10A 0.105(12) 0.079(11) 0.078(10) -0.010(7) -0.064(8) 0.035

loop_
_atom_type_symbol
_atom_type_description
_atom_type_scat_dispersion_real
_atom_type_scat_dispersion_imag
_atom_type_scat_source
C C 0.0033 0.0016 'International Tables Vol C Tables 4.2.6.8 and 6.1.1.4'
H H 0.0000 0.0000 'International Tables Vol C Tables 4.2.6.8 and 6.1.1.4'
N N 0.0061 0.0033 'International Tables Vol C Tables 4.2.6.8 and 6.1.1.4'
O O 0.0106 0.0060 'International Tables Vol C Tables 4.2.6.8 and 6.1.1.4'
Cl Cl 0.1484 0.1585 'International Tables Vol C Tables 4.2.6.8 and 6.1.1.4'
Ni Ni 0.3393 1.1124 'International Tables Vol C Tables 4.2.6.8 and 6.1.1.4'

loop_
_geom_angle_atom_site_label_1
_geom_angle_atom_site_label_2
_geom_angle_atom_site_label_3
_geom_angle
_geom_angle_site_symmetry_1
_geom_angle_site_symmetry_3
_geom_angle_publ_flag
O2 Ni1 N1 152.53(5) . . ?
O2 Ni1 O1 75.99(5) . . ?
N1 Ni1 O1 89.34(5) . . ?
O2 Ni1 N2 91.33(5) . . ?
N1 Ni1 N2 96.46(6) . . ?
O1 Ni1 N2 161.53(5) . . ?
O2 Ni1 N3 100.95(6) . . ?
N1 Ni1 N3 104.32(6) . . ?
O1 Ni1 N3 99.40(5) . . ?
N2 Ni1 N3 96.13(6) . . ?
O2 Ni2 O1 75.84(5) . . ?
O2 Ni2 N4 155.36(6) . . ?
O1 Ni2 N4 88.62(5) . . ?
O2 Ni2 N5 91.26(6) . . ?
O1 Ni2 N5 158.46(6) . . ?
N4 Ni2 N5 97.09(6) . . ?
O2 Ni2 N6 101.22(6) . . ?
O1 Ni2 N6 102.28(5) . . ?
N4 Ni2 N6 100.70(6) . . ?
N5 Ni2 N6 97.06(6) . . ?
Ni1 O2 Ni2 106.33(6) . . ?
Ni1 O2 H2 119.5(19) . . ?
Ni2 O2 H2 124.4(19) . . ?
C1 O1 Ni1 130.15(10) . . ?
C1 O1 Ni2 127.57(10) . . ?
Ni1 O1 Ni2 101.78(5) . . ?
C17 N4 C18 114.14(14) . . ?
C17 N4 Ni2 124.46(11) . . ?
C18 N4 Ni2 121.39(11) . . ?
C8 N1 C9 114.17(14) . . ?
C8 N1 Ni1 124.86(11) . . ?
C9 N1 Ni1 120.96(10) . . ?
C11 N2 C12 110.92(13) . . ?
C11 N2 Ni1 120.85(11) . . ?
C12 N2 Ni1 112.88(11) . . ?
C11 N2 H2N 105.6(15) . . ?
C12 N2 H2N 104.4(15) . . ?
Ni1 N2 H2N 99.8(15) . . ?
C15 N3 C16 108.71(17) . . ?
C14A N3 C16A 112.7(6) . . ?
C15 N3 C14 110.67(16) . . ?
C16 N3 C14 106.95(15) . . ?
C14A N3 C15A 105.4(6) . . ?
C16A N3 C15A 105.0(6) . . ?
C14A N3 Ni1 111.1(4) . . ?
C15 N3 Ni1 111.84(12) . . ?
C16 N3 Ni1 108.67(12) . . ?
C16A N3 Ni1 113.8(4) . . ?
C14 N3 Ni1 109.85(12) . . ?
C15A N3 Ni1 108.1(4) . . ?
C25 N6 C24 108.10(16) . . ?
C25 N6 C23 109.91(15) . . ?
C24 N6 C23 107.15(14) . . ?
C25 N6 Ni2 112.02(11) . . ?
C24 N6 Ni2 108.71(11) . . ?
C23 N6 Ni2 110.80(11) . . ?
C20 N5 C21 110.82(14) . . ?
C20 N5 Ni2 120.39(12) . . ?
C21 N5 Ni2 113.05(11) . . ?
C20 N5 H5N 106.8(13) . . ?
C21 N5 H5N 107.3(14) . . ?
Ni2 N5 H5N 96.5(14) . . ?
C5 C6 C1 119.48(15) . . ?
C5 C6 C8 116.45(14) . . ?
C1 C6 C8 124.06(14) . . ?
C11 C10 C9 114.25(14) . . ?
C11 C10 H10A 108.7 . . ?
C9 C10 H10A 108.7 . . ?
C11 C10 H10B 108.7 . . ?
C9 C10 H10B 108.7 . . ?
H10A C10 H10B 107.6 . . ?
O1 C1 C2 121.13(14) . . ?
O1 C1 C6 121.16(14) . . ?
C2 C1 C6 117.71(14) . . ?
N5 C20 C19 112.02(15) . . ?
N5 C20 H20A 109.2 . . ?
C19 C20 H20A 109.2 . . ?
N5 C20 H20B 109.2 . . ?
C19 C20 H20B 109.2 . . ?
H20A C20 H20B 107.9 . . ?
N4 C17 C2 127.62(15) . . ?
N4 C17 H17 116.2 . . ?
C2 C17 H17 116.2 . . ?
N1 C8 C6 128.69(15) . . ?
N1 C8 H8 115.7 . . ?
C6 C8 H8 115.7 . . ?
N1 C9 C10 112.51(14) . . ?
N1 C9 H9A 109.1 . . ?
C10 C9 H9A 109.1 . . ?
N1 C9 H9B 109.1 . . ?
C10 C9 H9B 109.1 . . ?
H9A C9 H9B 107.8 . . ?
C4 C3 C2 122.63(16) . . ?
C4 C3 H3 118.7 . . ?
C2 C3 H3 118.7 . . ?
N2 C11 C10 111.41(14) . . ?
N2 C11 H11A 109.3 . . ?
C10 C11 H11A 109.3 . . ?
N2 C11 H11B 109.3 . . ?
C10 C11 H11B 109.3 . . ?
H11A C11 H11B 108.0 . . ?
N4 C18 C19 112.84(14) . . ?
N4 C18 H18A 109.0 . . ?
C19 C18 H18A 109.0 . . ?
N4 C18 H18B 109.0 . . ?
C19 C18 H18B 109.0 . . ?
H18A C18 H18B 107.8 . . ?
C5 C4 C3 116.76(15) . . ?
C5 C4 C7 122.07(16) . . ?
C3 C4 C7 121.17(16) . . ?
C3 C2 C1 120.14(15) . . ?
C3 C2 C17 116.19(15) . . ?
C1 C2 C17 123.68(15) . . ?
N6 C23 C22 115.52(15) . . ?
N6 C23 H23A 108.4 . . ?
C22 C23 H23A 108.4 . . ?
N6 C23 H23B 108.4 . . ?
C22 C23 H23B 108.4 . . ?
H23A C23 H23B 107.5 . . ?
C4 C5 C6 123.10(16) . . ?
C4 C5 H5 118.4 . . ?
C6 C5 H5 118.4 . . ?
C20 C19 C18 114.16(16) . . ?
C20 C19 H19A 108.7 . . ?
C18 C19 H19A 108.7 . . ?
C20 C19 H19B 108.7 . . ?
C18 C19 H19B 108.7 . . ?
H19A C19 H19B 107.6 . . ?
C12 C13 C14 112.08(17) . . ?
C12 C13 C14A 120.3(3) . . ?
C12 C13 H13A 109.2 . . ?
C14 C13 H13A 109.2 . . ?
C12 C13 H13B 109.2 . . ?
C14 C13 H13B 109.2 . . ?
H13A C13 H13B 107.9 . . ?
N5 C21 C22 113.02(16) . . ?
N5 C21 H21A 109.0 . . ?
C22 C21 H21A 109.0 . . ?
N5 C21 H21B 109.0 . . ?
C22 C21 H21B 109.0 . . ?
H21A C21 H21B 107.8 . . ?
C21 C22 C23 115.16(16) . . ?
C21 C22 H22A 108.5 . . ?
C23 C22 H22A 108.5 . . ?
C21 C22 H22B 108.5 . . ?
C23 C22 H22B 108.5 . . ?
H22A C22 H22B 107.5 . . ?
N6 C24 H24A 109.5 . . ?
N6 C24 H24B 109.5 . . ?
H24A C24 H24B 109.5 . . ?
N6 C24 H24C 109.5 . . ?
H24A C24 H24C 109.5 . . ?
H24B C24 H24C 109.5 . . ?
C4 C7 H7A 109.5 . . ?
C4 C7 H7B 109.5 . . ?
H7A C7 H7B 109.5 . . ?
C4 C7 H7C 109.5 . . ?
H7A C7 H7C 109.5 . . ?
H7B C7 H7C 109.5 . . ?
N2 C12 C13 113.61(15) . . ?
N2 C12 H12A 108.8 . . ?
C13 C12 H12A 108.8 . . ?
N2 C12 H12B 108.8 . . ?
C13 C12 H12B 108.8 . . ?
H12A C12 H12B 107.7 . . ?
N3 C16 H16A 109.5 . . ?
N3 C16 H16B 109.5 . . ?
H16A C16 H16B 109.5 . . ?
N3 C16 H16C 109.5 . . ?
H16A C16 H16C 109.5 . . ?
H16B C16 H16C 109.5 . . ?
N6 C25 H25A 109.5 . . ?
N6 C25 H25B 109.5 . . ?
H25A C25 H25B 109.5 . . ?
N6 C25 H25C 109.5 . . ?
H25A C25 H25C 109.5 . . ?
H25B C25 H25C 109.5 . . ?
N3 C15 H15A 109.5 . . ?
N3 C15 H15B 109.5 . . ?
H15A C15 H15B 109.5 . . ?
N3 C15 H15C 109.5 . . ?
H15A C15 H15C 109.5 . . ?
H15B C15 H15C 109.5 . . ?
N3 C14 C13 114.94(17) . . ?
N3 C14 H14A 108.5 . . ?
C13 C14 H14A 108.5 . . ?
N3 C14 H14B 108.5 . . ?
C13 C14 H14B 108.5 . . ?
H14A C14 H14B 107.5 . . ?
N3 C14A C13 104.4(6) . . ?
N3 C14A H14C 110.9 . . ?
C13 C14A H14C 110.9 . . ?
N3 C14A H14D 110.9 . . ?
C13 C14A H14D 110.9 . . ?
H14C C14A H14D 108.9 . . ?
N3 C15A H15D 109.5 . . ?
N3 C15A H15E 109.5 . . ?
H15D C15A H15E 109.5 . . ?
N3 C15A H15F 109.5 . . ?
H15D C15A H15F 109.5 . . ?
H15E C15A H15F 109.5 . . ?
N3 C16A H16D 109.5 . . ?
N3 C16A H16E 109.5 . . ?
H16D C16A H16E 109.5 . . ?
N3 C16A H16F 109.5 . . ?
H16D C16A H16F 109.5 . . ?
H16E C16A H16F 109.5 . . ?
O6 Cl1 O4 109.36(11) . . ?
O6 Cl1 O3 109.59(10) . . ?
O4 Cl1 O3 108.50(11) . . ?
O6 Cl1 O5 109.51(9) . . ?
O4 Cl1 O5 109.55(11) . . ?
O3 Cl1 O5 110.30(11) . . ?
O10A Cl2 O9A 117.7(15) . . ?
O8 Cl2 O7 112.1(3) . . ?
O8 Cl2 O9 111.3(5) . . ?
O7 Cl2 O9 108.8(4) . . ?
O8 Cl2 O10 108.8(4) . . ?
O7 Cl2 O10 107.26(19) . . ?
O9 Cl2 O10 108.4(4) . . ?
O10A Cl2 O8A 111.1(11) . . ?
O9A Cl2 O8A 109.5(16) . . ?
O10A Cl2 O7A 112.7(8) . . ?
O9A Cl2 O7A 104.5(15) . . ?
O8A Cl2 O7A 99.6(9) . . ?

loop_
_geom_bond_atom_site_label_1
_geom_bond_atom_site_label_2
_geom_bond_distance
_geom_bond_site_symmetry_2
_geom_bond_publ_flag
Ni1 O2 1.9675(12) . ?
Ni1 N1 2.0307(13) . ?
Ni1 O1 2.0315(11) . ?
Ni1 N2 2.0782(14) . ?
Ni1 N3 2.0806(14) . ?
Ni2 O2 1.9727(12) . ?
Ni2 O1 2.0328(11) . ?
Ni2 N4 2.0350(14) . ?
Ni2 N5 2.0605(14) . ?
Ni2 N6 2.0812(14) . ?
O2 H2 0.75(3) . ?
O1 C1 1.3152(19) . ?
N4 C17 1.282(2) . ?
N4 C18 1.480(2) . ?
N1 C8 1.285(2) . ?
N1 C9 1.480(2) . ?
N2 C11 1.484(2) . ?
N2 C12 1.488(2) . ?
N2 H2N 0.83(2) . ?
N3 C14A 1.467(10) . ?
N3 C15 1.473(3) . ?
N3 C16 1.474(3) . ?
N3 C16A 1.484(10) . ?
N3 C14 1.498(3) . ?
N3 C15A 1.569(10) . ?
N6 C25 1.478(2) . ?
N6 C24 1.479(2) . ?
N6 C23 1.492(2) . ?
N5 C20 1.486(2) . ?
N5 C21 1.490(2) . ?
N5 H5N 0.88(2) . ?
C6 C5 1.403(2) . ?
C6 C1 1.417(2) . ?
C6 C8 1.450(2) . ?
C10 C11 1.515(3) . ?
C10 C9 1.516(2) . ?
C10 H10A 0.9900 . ?
C10 H10B 0.9900 . ?
C1 C2 1.416(2) . ?
C20 C19 1.515(3) . ?
C20 H20A 0.9900 . ?
C20 H20B 0.9900 . ?
C17 C2 1.454(2) . ?
C17 H17 0.9500 . ?
C8 H8 0.9500 . ?
C9 H9A 0.9900 . ?
C9 H9B 0.9900 . ?
C3 C4 1.389(2) . ?
C3 C2 1.398(2) . ?
C3 H3 0.9500 . ?
C11 H11A 0.9900 . ?
C11 H11B 0.9900 . ?
C18 C19 1.519(3) . ?
C18 H18A 0.9900 . ?
C18 H18B 0.9900 . ?
C4 C5 1.384(2) . ?
C4 C7 1.511(2) . ?
C23 C22 1.520(3) . ?
C23 H23A 0.9900 . ?
C23 H23B 0.9900 . ?
C5 H5 0.9500 . ?
C19 H19A 0.9900 . ?
C19 H19B 0.9900 . ?
C13 C12 1.509(3) . ?
C13 C14 1.528(3) . ?
C13 C14A 1.753(12) . ?
C13 H13A 0.9900 . ?
C13 H13B 0.9900 . ?
C21 C22 1.520(3) . ?
C21 H21A 0.9900 . ?
C21 H21B 0.9900 . ?
C22 H22A 0.9900 . ?
C22 H22B 0.9900 . ?
C24 H24A 0.9800 . ?
C24 H24B 0.9800 . ?
C24 H24C 0.9800 . ?
C7 H7A 0.9800 . ?
C7 H7B 0.9800 . ?
C7 H7C 0.9800 . ?
C12 H12A 0.9900 . ?
C12 H12B 0.9900 . ?
C16 H16A 0.9800 . ?
C16 H16B 0.9800 . ?
C16 H16C 0.9800 . ?
C25 H25A 0.9800 . ?
C25 H25B 0.9800 . ?
C25 H25C 0.9800 . ?
C15 H15A 0.9800 . ?
C15 H15B 0.9800 . ?
C15 H15C 0.9800 . ?
C14 H14A 0.9900 . ?
C14 H14B 0.9900 . ?
C14A H14C 0.9900 . ?
C14A H14D 0.9900 . ?
C15A H15D 0.9800 . ?
C15A H15E 0.9800 . ?
C15A H15F 0.9800 . ?
C16A H16D 0.9800 . ?
C16A H16E 0.9800 . ?
C16A H16F 0.9800 . ?
Cl1 O6 1.4279(15) . ?
Cl1 O4 1.4295(17) . ?
Cl1 O3 1.4316(16) . ?
Cl1 O5 1.4335(15) . ?
Cl2 O10A 1.282(14) . ?
Cl2 O9A 1.36(3) . ?
Cl2 O8 1.393(9) . ?
Cl2 O7 1.438(3) . ?
Cl2 O9 1.453(9) . ?
Cl2 O10 1.457(4) . ?
Cl2 O8A 1.51(2) . ?
Cl2 O7A 1.515(8) . ?

loop_
_geom_torsion_atom_site_label_1
_geom_torsion_atom_site_label_2
_geom_torsion_atom_site_label_3
_geom_torsion_atom_site_label_4
_geom_torsion
_geom_torsion_site_symmetry_1
_geom_torsion_site_symmetry_2
_geom_torsion_site_symmetry_3
_geom_torsion_site_symmetry_4
_geom_torsion_publ_flag
Ni1 O1 C1 C2 165.02(12) . . . . ?
Ni2 O1 C1 C2 -24.6(2) . . . . ?
Ni1 O1 C1 C6 -15.5(2) . . . . ?
Ni2 O1 C1 C6 154.89(12) . . . . ?
C5 C6 C1 O1 -175.44(15) . . . . ?
C8 C6 C1 O1 3.8(2) . . . . ?
C5 C6 C1 C2 4.0(2) . . . . ?
C8 C6 C1 C2 -176.74(15) . . . . ?
C21 N5 C20 C19 174.64(15) . . . . ?
Ni2 N5 C20 C19 39.5(2) . . . . ?
C18 N4 C17 C2 175.30(16) . . . . ?
Ni2 N4 C17 C2 -3.4(3) . . . . ?
C9 N1 C8 C6 176.79(16) . . . . ?
Ni1 N1 C8 C6 -4.5(2) . . . . ?
C5 C6 C8 N1 -174.05(16) . . . . ?
C1 C6 C8 N1 6.7(3) . . . . ?
C8 N1 C9 C10 138.04(15) . . . . ?
Ni1 N1 C9 C10 -40.77(18) . . . . ?
C11 C10 C9 N1 74.44(19) . . . . ?
C12 N2 C11 C10 175.49(15) . . . . ?
Ni1 N2 C11 C10 40.01(19) . . . . ?
C9 C10 C11 N2 -73.51(19) . . . . ?
C17 N4 C18 C19 144.69(17) . . . . ?
Ni2 N4 C18 C19 -36.6(2) . . . . ?
C2 C3 C4 C5 3.5(3) . . . . ?
C2 C3 C4 C7 -176.50(17) . . . . ?
C4 C3 C2 C1 -2.9(3) . . . . ?
C4 C3 C2 C17 177.17(16) . . . . ?
O1 C1 C2 C3 178.49(15) . . . . ?
C6 C1 C2 C3 -1.0(2) . . . . ?
O1 C1 C2 C17 -1.6(3) . . . . ?
C6 C1 C2 C17 178.97(15) . . . . ?
N4 C17 C2 C3 -163.41(17) . . . . ?
N4 C17 C2 C1 16.6(3) . . . . ?
C25 N6 C23 C22 67.4(2) . . . . ?
C24 N6 C23 C22 -175.35(16) . . . . ?
Ni2 N6 C23 C22 -56.91(18) . . . . ?
C3 C4 C5 C6 -0.2(3) . . . . ?
C7 C4 C5 C6 179.74(17) . . . . ?
C1 C6 C5 C4 -3.5(3) . . . . ?
C8 C6 C5 C4 177.17(16) . . . . ?
N5 C20 C19 C18 -74.1(2) . . . . ?
N4 C18 C19 C20 72.5(2) . . . . ?
C20 N5 C21 C22 -80.81(19) . . . . ?
Ni2 N5 C21 C22 57.78(18) . . . . ?
N5 C21 C22 C23 -69.5(2) . . . . ?
N6 C23 C22 C21 70.6(2) . . . . ?
C11 N2 C12 C13 -80.36(19) . . . . ?
Ni1 N2 C12 C13 58.85(18) . . . . ?
C14 C13 C12 N2 -71.5(2) . . . . ?
C14A C13 C12 N2 -10.3(4) . . . . ?
C15 N3 C14 C13 62.8(2) . . . . ?
C16 N3 C14 C13 -178.96(18) . . . . ?
Ni1 N3 C14 C13 -61.2(2) . . . . ?
C12 C13 C14 N3 74.6(2) . . . . ?
C16A N3 C14A C13 -60.9(7) . . . . ?
C15A N3 C14A C13 -174.9(5) . . . . ?
Ni1 N3 C14A C13 68.3(6) . . . . ?
C12 C13 C14A N3 -61.1(6) . . . . ?
